data_9017256
loop_
_publ_author_name
'Grey, I. E.'
'Mumme, W. G.'
'Hochleitner, R.'

_publ_section_title
;
 Trimeric As3+3O6 clusters in walentaite: crystal structure and revised formula
;
_journal_name_full 'European Journal of Mineralogy'
_journal_page_first 111
_journal_page_last 116
_journal_volume 31
_journal_year 2019
_chemical_compound_source 'White Elephant mine, Pringle, South Dakota, USA'
_chemical_formula_sum 'As2.86 Ca0.708 Fe3 Mn0.652 O19.928 P1.684'
_chemical_name_mineral Walentaite
_space_group_IT_number 74
_space_group_name_Hall '-I 2b 2'
_space_group_name_H-M_alt 'I m m a'
_symmetry_space_group_name_H-M 'I m m a'
_cell_angle_alpha 90
_cell_angle_beta 90
_cell_angle_gamma 90
_cell_formula_units_Z 4
_cell_length_a 26.188
_cell_length_b 7.3600
_cell_length_c 10.367
_cell_volume 1998.174
_database_code_amcsd 0020839
_exptl_crystal_density_diffrn 2.716
_cod_data_source_file inputs/fixed/downloads/08/08625.cif
_cod_data_source_block 08625
_cod_original_formula_sum 'Fe3 P1.684 As2.86 Mn.652 Ca.708 O19.928'
_cod_database_code 9017256

loop_
_space_group_symop_operation_xyz
x,y,z
1/2+x,1/2+y,1/2+z
x,1/2-y,z
1/2+x,-y,1/2+z
-x,1/2+y,-z
1/2-x,+y,1/2-z
-x,y,z
1/2-x,1/2+y,1/2+z
x,-y,-z
1/2+x,1/2-y,1/2-z
x,1/2+y,-z
1/2+x,+y,1/2-z
-x,1/2-y,z
1/2-x,-y,1/2+z
-x,-y,-z
1/2-x,1/2-y,1/2-z

loop_
_atom_site_aniso_label
_atom_site_aniso_U_11
_atom_site_aniso_U_22
_atom_site_aniso_U_33
_atom_site_aniso_U_12
_atom_site_aniso_U_13
_atom_site_aniso_U_23
Fe1 0.03300 0.02100 0.01800 0.00000 -0.00100 0.00000
Fe2 0.03200 0.01800 0.02400 0.00000 0.00000 0.00000
P1 0.03000 0.02600 0.02700 0.00000 0.00400 0.00000
As2 0.03400 0.02900 0.02700 0.00300 0.00100 -0.00100
As3 0.03500 0.01900 0.02500 0.00200 0.00400 0.00200
Mn1 0.07600 0.03500 0.06800 0.00000 0.00000 0.00000
O1 0.04200 0.04900 0.03800 0.00000 0.00800 0.00000
O2 0.03300 0.06200 0.03100 0.00000 0.00400 0.00000
O3 0.03700 0.02300 0.03900 -0.00100 0.00800 0.00200
O4A 0.02900 0.02200 0.02400 0.00300 -0.00100 -0.00300
O4B 0.02900 0.02200 0.02400 0.00300 -0.00100 -0.00300
O5 0.03900 0.01900 0.02600 0.00000 0.00100 0.00000
O6 0.03500 0.02200 0.05000 0.00000 0.01200 0.00000

loop_
_atom_site_label
_atom_site_fract_x
_atom_site_fract_y
_atom_site_fract_z
_atom_site_occupancy
_atom_site_U_iso_or_equiv
_atom_site_type_symbol
_atom_site_attached_hydrogens
Fe1 0.25000 0.25000 0.25000 1.00000 0.02400 Fe 0
Fe2 0.32440 0.50000 0.50000 1.00000 0.02400 Fe 0
P1 0.37420 0.25000 0.28090 0.84200 0.02800 P 0
As1 0.37420 0.25000 0.28090 0.15800 0.02800 As 0
As2 0.21210 0.02740 0.51060 0.39600 0.03000 As 0
As3 0.26980 0.30250 0.69250 0.24000 0.02600 As 0
Mn1 0.50000 0.75000 0.29470 0.65200 0.05900 Mn 0
Ca1 0.50000 0.75000 0.16810 0.25600 0.03300 Ca 0
Ca2 0.18510 0.00000 0.50000 0.22600 0.04500 Ca 0
O1 0.42060 0.25000 0.19120 1.00000 0.04300 O 0
O2 0.32370 0.25000 0.19930 1.00000 0.04200 O 0
O3 0.37480 0.42380 0.37030 1.00000 0.03300 O 0
O4A 0.26560 0.53800 0.62800 0.36000 0.02500 O 0
O4B 0.25950 0.57100 0.60800 0.64000 0.02500 O 0
O5 0.32070 0.25000 0.57710 1.00000 0.02800 O 0
O6 0.21110 0.25000 0.59380 0.52000 0.03500 O 0
OW1A 0.57160 0.75000 0.31930 0.44000 0.04000 O 0
OW1B 0.58580 0.75000 0.25770 0.40000 0.04500 O 0
OW2A 0.50000 0.45600 0.27510 0.56000 0.04900 O 0
OW2B 0.50000 0.51600 0.18800 0.33400 0.07200 O 0
OW3 0.52200 0.75000 0.48300 0.09000 0.09900 O 0
OW4 0.00000 0.25000 0.58700 0.24000 0.06200 O 0
OW5 0.43870 0.55000 0.02800 0.25000 0.08400 O 0

loop_
_cod_changelog_entry_id
_cod_changelog_entry_author
_cod_changelog_entry_date
_cod_changelog_entry_text
1
;cod-tools version 3.8.0
Id: cif_guess_AMCSD_atom_types 9574 2023-05-10 09:00:05Z saulius
;
2023-05-10T18:58:02+03:00
;Derived atom types and hydrogen counts
from atom names that follow the AMCSD naming convention
(Wat == water, O-H == hydroxyl).
;

loop_
_cod_related_entry_id
_cod_related_entry_database
_cod_related_entry_code
1 AMCSD 0020839
